data_2016549
loop_
_publ_author_name
'Vega, Andr\'es'
'Donoso-Tauda, Oscar'
'Iba\~nez, Andres'
'Escobar, Carlos A.'

_publ_section_title
;
 Five bicyclo[3.3.0]octa-2,6-dienes
;
_journal_coeditor_code GG3136
_journal_issue 4
_journal_name_full 'Acta Crystallographica Section C'
_journal_page_first o199
_journal_page_last o204
_journal_paper_doi 10.1107/S0108270108004290
_journal_volume 64
_journal_year 2008
_chemical_formula_iupac 'C18 H22 O10'
_chemical_formula_moiety 'C18 H22 O10'
_chemical_formula_sum 'C18 H22 O10'
_chemical_formula_weight 398.36
_chemical_melting_point 154.5(6)
_chemical_name_systematic
;
tetramethyl
<i>cis</i>,<i>cis</i>-3,7-dihydroxy-1,5-dimethylbicyclo[3.3.0]octa-2,6-diene-
2,4-<i>exo</i>,6,8-<i>exo</i>-tetracarboxylate
;
_space_group_IT_number 2
_symmetry_cell_setting triclinic
_symmetry_space_group_name_Hall '-P 1'
_symmetry_space_group_name_H-M 'P -1'
_atom_sites_solution_hydrogens geom
_atom_sites_solution_primary direct
_atom_sites_solution_secondary difmap
_audit_creation_method SHELXL-97
_cell_angle_alpha 95.1550(10)
_cell_angle_beta 103.1140(10)
_cell_angle_gamma 109.2080(10)
_cell_formula_units_Z 2
_cell_length_a 9.3037(6)
_cell_length_b 10.2495(7)
_cell_length_c 10.6378(7)
_cell_measurement_reflns_used 3771
_cell_measurement_temperature 150(2)
_cell_measurement_theta_max 24.994
_cell_measurement_theta_min 2.410
_cell_volume 917.90(11)
_computing_cell_refinement 'SAINT-NT (Bruker, 1999)'
_computing_data_collection 'SMART-NT (Bruker, 2001)'
_computing_data_reduction 'SAINT-NT (Bruker, 1999)'
_computing_molecular_graphics 'SHELXTL-NT (Bruker, 1999)'
_computing_publication_material 'SHELXTL-NT (Bruker, 1999)'
_computing_structure_refinement 'SHELXTL-NT (Bruker, 1999)'
_computing_structure_solution 'SHELXTL-NT (Bruker, 1999)'
_diffrn_ambient_temperature 150(2)
_diffrn_measured_fraction_theta_full 0.989
_diffrn_measured_fraction_theta_max 0.989
_diffrn_measurement_device_type 'Siemens SMART CCD area-detector'
_diffrn_measurement_method '\f and \w scans'
_diffrn_radiation_monochromator graphite
_diffrn_radiation_source 'fine-focus sealed tube'
_diffrn_radiation_type MoK\a
_diffrn_radiation_wavelength 0.71073
_diffrn_reflns_av_R_equivalents 0.0109
_diffrn_reflns_av_sigmaI/netI 0.0180
_diffrn_reflns_limit_h_max 11
_diffrn_reflns_limit_h_min -10
_diffrn_reflns_limit_k_max 12
_diffrn_reflns_limit_k_min -12
_diffrn_reflns_limit_l_max 12
_diffrn_reflns_limit_l_min -12
_diffrn_reflns_number 5494
_diffrn_reflns_theta_full 25.02
_diffrn_reflns_theta_max 25.02
_diffrn_reflns_theta_min 2.00
_diffrn_standards_decay_% 0
_exptl_absorpt_coefficient_mu 0.119
_exptl_absorpt_correction_T_max 0.9551
_exptl_absorpt_correction_T_min 0.9375
_exptl_absorpt_correction_type refdelf
_exptl_absorpt_process_details '(SADABS; Bruker, 1999)'
_exptl_crystal_colour colorless
_exptl_crystal_density_diffrn 1.441
_exptl_crystal_density_method 'not measured'
_exptl_crystal_description plate
_exptl_crystal_F_000 420
_exptl_crystal_size_max 0.55
_exptl_crystal_size_mid 0.42
_exptl_crystal_size_min 0.39
_refine_diff_density_max 0.261
_refine_diff_density_min -0.190
_refine_ls_extinction_method none
_refine_ls_goodness_of_fit_ref 1.033
_refine_ls_hydrogen_treatment mixed
_refine_ls_matrix_type full
_refine_ls_number_parameters 267
_refine_ls_number_reflns 3209
_refine_ls_number_restraints 0
_refine_ls_restrained_S_all 1.033
_refine_ls_R_factor_all 0.0385
_refine_ls_R_factor_gt 0.0353
_refine_ls_shift/su_max 0.000
_refine_ls_shift/su_mean 0.000
_refine_ls_structure_factor_coef Fsqd
_refine_ls_weighting_details 'w=1/[\s^2^(Fo^2^)+(0.0517P)^2^+0.2879P] where P=(Fo^2^+2Fc^2^)/3'
_refine_ls_weighting_scheme calc
_refine_ls_wR_factor_gt 0.0915
_refine_ls_wR_factor_ref 0.0946
_reflns_number_gt 2900
_reflns_number_total 3209
_reflns_threshold_expression I>2\s(I)
_cod_data_source_file gg3136.cif
_cod_data_source_block II
_cod_depositor_comments
;
The following automatic conversions were performed:
'_symmetry_cell_setting' value 'Triclinic' changed to 'triclinic'
according to '/home/saulius/struct/CIF-dictionaries/cif_core.dic'
dictionary named 'cif_core.dic' version 2.4.1 from
2010-06-29.

'_geom_torsion_publ_flag' value 'Y' changed to 'y' according
to '/home/saulius/struct/CIF-dictionaries/cif_core.dic' dictionary named
'cif_core.dic' version 2.4.1 from 2010-06-29 (13 times).

Automatic conversion script
Id: cif_fix_enum 1527 2010-12-29 10:47:43Z saulius 

The following automatic conversions were performed:

'_chemical_melting_point' value '153.9-155.1' was changed to
'154.5(6)' - the average value was taken and precision was estimated.

Automatic conversion script
Id: cif_fix_values 1646 2011-03-28 12:23:43Z adriana 

The following automatic conversions were performed:

'_chemical_melting_point' value '153.9-155.1' was changed to
'154.5(6)' - the average value was taken and precision was
estimated.

'_symmetry_cell_setting' value 'Triclinic' changed to
'triclinic' according to
/home/saulius/struct/CIF-dictionaries/cif_core.dic dictionary named
'cif_core.dic' version 2.4.1 from
2010-06-29.

'_geom_torsion_publ_flag' value 'Y' changed to 'y'
according to /home/saulius/struct/CIF-dictionaries/cif_core.dic
dictionary named 'cif_core.dic' version 2.4.1 from 2010-06-29 (13
times).

Automatic conversion script
Id: cif_fix_values 1715 2011-07-08 13:25:40Z adriana 
;
_cod_original_sg_symbol_H-M P-1
_cod_database_code 2016549
_cod_database_fobs_code 2016549

loop_
_symmetry_equiv_pos_as_xyz
'x, y, z'
'-x, -y, -z'

loop_
_atom_site_type_symbol
_atom_site_label
_atom_site_fract_x
_atom_site_fract_y
_atom_site_fract_z
_atom_site_U_iso_or_equiv
_atom_site_adp_type
_atom_site_calc_flag
_atom_site_refinement_flags
_atom_site_occupancy
O O1 0.47110(13) -0.03840(11) 0.64565(11) 0.0343(3) Uani d . 1
H H1 0.444(3) -0.097(2) 0.700(2) 0.059(6) Uiso d . 1
C C3 0.42416(16) 0.06705(14) 0.67737(14) 0.0245(3) Uani d . 1
C C2 0.35393(16) 0.08153(14) 0.77191(13) 0.0223(3) Uani d . 1
C C11 0.32632(16) -0.02376(14) 0.85577(14) 0.0252(3) Uani d . 1
O O3 0.26444(12) 0.00529(10) 0.95135(10) 0.0283(2) Uani d . 1
C C12 0.2378(2) -0.09603(17) 1.03841(16) 0.0357(4) Uani d . 1
H H12A 0.3303 -0.1198 1.0656 0.054 Uiso calc R 1
H H12B 0.1491 -0.1791 0.9932 0.054 Uiso calc R 1
H H12C 0.2164 -0.0562 1.1141 0.054 Uiso calc R 1
O O4 0.35934(13) -0.12941(11) 0.84071(11) 0.0339(3) Uani d . 1
C C1 0.32496(16) 0.21882(14) 0.78241(13) 0.0211(3) Uani d . 1
C C9 0.43802(16) 0.32010(15) 0.90647(13) 0.0257(3) Uani d . 1
H H9A 0.5452 0.3362 0.9049 0.039 Uiso calc R 1
H H9B 0.4192 0.2802 0.9821 0.039 Uiso calc R 1
H H9C 0.4207 0.4075 0.9103 0.039 Uiso calc R 1
C C8 0.14584(16) 0.19194(14) 0.77181(13) 0.0220(3) Uani d . 1
H H8 0.0993 0.1040 0.8019 0.026 Uiso calc R 1
C C17 0.12153(16) 0.31047(15) 0.85034(13) 0.0236(3) Uani d . 1
O O5 0.12808(11) 0.41840(10) 0.78764(9) 0.0270(2) Uani d . 1
O O6 0.10362(13) 0.30880(12) 0.95871(10) 0.0345(3) Uani d . 1
C C18 0.1098(2) 0.53684(16) 0.85877(16) 0.0350(4) Uani d . 1
H H18A 0.1839 0.5655 0.9441 0.052 Uiso calc R 1
H H18B 0.0041 0.5100 0.8678 0.052 Uiso calc R 1
H H18C 0.1292 0.6134 0.8114 0.052 Uiso calc R 1
C C7 0.07620(16) 0.17361(14) 0.62748(13) 0.0221(3) Uani d . 1
O O2 -0.08155(11) 0.12242(10) 0.58052(11) 0.0283(2) Uani d . 1
H H2 -0.098(2) 0.122(2) 0.494(2) 0.052(6) Uiso d . 1
C C6 0.18437(16) 0.21328(14) 0.56018(13) 0.0222(3) Uani d . 1
C C15 0.13283(17) 0.20624(14) 0.41931(14) 0.0256(3) Uani d . 1
O O7 0.25047(12) 0.24851(11) 0.36285(9) 0.0307(3) Uani d . 1
C C16 0.2043(2) 0.24296(18) 0.22255(15) 0.0393(4) Uani d . 1
H H16A 0.1616 0.3148 0.2041 0.059 Uiso calc R 1
H H16B 0.1255 0.1527 0.1811 0.059 Uiso calc R 1
H H16C 0.2950 0.2577 0.1893 0.059 Uiso calc R 1
O O8 -0.00707(12) 0.16525(11) 0.35739(10) 0.0334(3) Uani d . 1
C C5 0.35250(15) 0.26790(14) 0.64888(13) 0.0213(3) Uani d . 1
C C10 0.42970(16) 0.42702(14) 0.65991(14) 0.0250(3) Uani d . 1
H H10A 0.3675 0.4727 0.6932 0.038 Uiso calc R 1
H H10B 0.4357 0.4487 0.5749 0.038 Uiso calc R 1
H H10C 0.5343 0.4594 0.7186 0.038 Uiso calc R 1
C C4 0.45074(16) 0.18468(14) 0.60182(13) 0.0234(3) Uani d . 1
H H4 0.4069 0.1473 0.5076 0.028 Uiso calc R 1
C C13 0.62584(16) 0.27294(14) 0.63150(14) 0.0250(3) Uani d . 1
O O9 0.65751(11) 0.32465(10) 0.52558(10) 0.0293(2) Uani d . 1
C C14 0.81879(18) 0.41577(17) 0.54256(17) 0.0358(4) Uani d . 1
H H14A 0.8891 0.3690 0.5769 0.054 Uiso calc R 1
H H14B 0.8421 0.5004 0.6026 0.054 Uiso calc R 1
H H14C 0.8325 0.4386 0.4594 0.054 Uiso calc R 1
O O10 0.72156(12) 0.29710(12) 0.73569(11) 0.0357(3) Uani d . 1

loop_
_atom_site_aniso_label
_atom_site_aniso_U_11
_atom_site_aniso_U_22
_atom_site_aniso_U_33
_atom_site_aniso_U_12
_atom_site_aniso_U_13
_atom_site_aniso_U_23
O1 0.0460(7) 0.0266(6) 0.0402(6) 0.0193(5) 0.0207(5) 0.0081(5)
C3 0.0245(7) 0.0214(7) 0.0262(7) 0.0078(6) 0.0051(6) 0.0026(6)
C2 0.0223(7) 0.0207(7) 0.0222(7) 0.0067(5) 0.0043(5) 0.0038(5)
C11 0.0220(7) 0.0243(7) 0.0276(7) 0.0076(6) 0.0044(6) 0.0052(6)
O3 0.0343(6) 0.0283(5) 0.0263(5) 0.0124(4) 0.0115(4) 0.0117(4)
C12 0.0420(9) 0.0356(9) 0.0348(9) 0.0135(7) 0.0166(7) 0.0185(7)
O4 0.0394(6) 0.0266(6) 0.0435(6) 0.0163(5) 0.0168(5) 0.0145(5)
C1 0.0225(7) 0.0196(7) 0.0207(7) 0.0070(5) 0.0055(5) 0.0047(5)
C9 0.0273(7) 0.0261(7) 0.0209(7) 0.0082(6) 0.0040(6) 0.0026(6)
C8 0.0233(7) 0.0205(7) 0.0214(7) 0.0065(5) 0.0059(5) 0.0051(5)
C17 0.0202(7) 0.0272(7) 0.0225(7) 0.0080(6) 0.0050(5) 0.0041(6)
O5 0.0327(6) 0.0237(5) 0.0276(5) 0.0125(4) 0.0103(4) 0.0046(4)
O6 0.0419(6) 0.0432(6) 0.0248(6) 0.0199(5) 0.0140(5) 0.0076(5)
C18 0.0405(9) 0.0268(8) 0.0382(9) 0.0156(7) 0.0093(7) -0.0014(7)
C7 0.0229(7) 0.0173(6) 0.0231(7) 0.0066(5) 0.0025(5) 0.0016(5)
O2 0.0215(5) 0.0303(6) 0.0282(6) 0.0063(4) 0.0029(4) 0.0031(4)
C6 0.0251(7) 0.0196(7) 0.0204(7) 0.0078(5) 0.0041(6) 0.0028(5)
C15 0.0311(8) 0.0207(7) 0.0225(7) 0.0084(6) 0.0040(6) 0.0038(6)
O7 0.0341(6) 0.0372(6) 0.0194(5) 0.0102(5) 0.0073(4) 0.0085(4)
C16 0.0522(10) 0.0440(10) 0.0198(8) 0.0142(8) 0.0097(7) 0.0078(7)
O8 0.0302(6) 0.0371(6) 0.0248(5) 0.0082(5) -0.0018(4) 0.0044(4)
C5 0.0231(7) 0.0219(7) 0.0179(7) 0.0071(6) 0.0051(5) 0.0039(5)
C10 0.0262(7) 0.0222(7) 0.0266(7) 0.0076(6) 0.0078(6) 0.0063(6)
C4 0.0258(7) 0.0236(7) 0.0204(7) 0.0084(6) 0.0065(6) 0.0035(5)
C13 0.0270(7) 0.0241(7) 0.0270(8) 0.0114(6) 0.0095(6) 0.0059(6)
O9 0.0262(5) 0.0321(6) 0.0306(6) 0.0081(4) 0.0107(4) 0.0119(4)
C14 0.0274(8) 0.0380(9) 0.0452(9) 0.0104(7) 0.0141(7) 0.0179(7)
O10 0.0265(6) 0.0464(7) 0.0316(6) 0.0101(5) 0.0054(5) 0.0117(5)

loop_
_atom_type_symbol
_atom_type_description
_atom_type_scat_dispersion_real
_atom_type_scat_dispersion_imag
_atom_type_scat_source
C C 0.0033 0.0016 'International Tables Vol C Tables 4.2.6.8 and 6.1.1.4'
H H 0.0000 0.0000 'International Tables Vol C Tables 4.2.6.8 and 6.1.1.4'
O O 0.0106 0.0060 'International Tables Vol C Tables 4.2.6.8 and 6.1.1.4'

loop_
_geom_angle_atom_site_label_1
_geom_angle_atom_site_label_2
_geom_angle_atom_site_label_3
_geom_angle
C3 O1 H1 104.8(14)
O1 C3 C2 127.35(13)
O1 C3 C4 118.52(13)
C2 C3 C4 114.12(12)
C3 C2 C11 119.53(13)
C3 C2 C1 112.03(12)
C11 C2 C1 128.25(12)
O4 C11 O3 122.82(13)
O4 C11 C2 122.69(13)
O3 C11 C2 114.48(12)
C11 O3 C12 116.09(12)
O3 C12 H12A 109.5
O3 C12 H12B 109.5
H12A C12 H12B 109.5
O3 C12 H12C 109.5
H12A C12 H12C 109.5
H12B C12 H12C 109.5
C2 C1 C9 110.38(11)
C2 C1 C8 110.83(10)
C9 C1 C8 113.42(11)
C2 C1 C5 101.62(10)
C9 C1 C5 114.48(11)
C8 C1 C5 105.42(10)
C1 C9 H9A 109.5
C1 C9 H9B 109.5
H9A C9 H9B 109.5
C1 C9 H9C 109.5
H9A C9 H9C 109.5
H9B C9 H9C 109.5
C7 C8 C17 113.20(11)
C7 C8 C1 102.45(11)
C17 C8 C1 113.08(11)
C7 C8 H8 109.3
C17 C8 H8 109.3
C1 C8 H8 109.3
O6 C17 O5 123.86(13)
O6 C17 C8 123.62(13)
O5 C17 C8 112.48(11)
C17 O5 C18 115.30(11)
O5 C18 H18A 109.5
O5 C18 H18B 109.5
H18A C18 H18B 109.5
O5 C18 H18C 109.5
H18A C18 H18C 109.5
H18B C18 H18C 109.5
O2 C7 C6 127.85(13)
O2 C7 C8 118.33(12)
C6 C7 C8 113.81(12)
C7 O2 H2 103.9(13)
C7 C6 C15 119.60(13)
C7 C6 C5 112.24(12)
C15 C6 C5 128.10(12)
O8 C15 O7 122.73(13)
O8 C15 C6 122.92(14)
O7 C15 C6 114.36(12)
C15 O7 C16 116.14(12)
O7 C16 H16A 109.5
O7 C16 H16B 109.5
H16A C16 H16B 109.5
O7 C16 H16C 109.5
H16A C16 H16C 109.5
H16B C16 H16C 109.5
C6 C5 C10 111.05(11)
C6 C5 C4 110.38(10)
C10 C5 C4 113.12(11)
C6 C5 C1 101.56(10)
C10 C5 C1 114.39(11)
C4 C5 C1 105.64(10)
C5 C10 H10A 109.5
C5 C10 H10B 109.5
H10A C10 H10B 109.5
C5 C10 H10C 109.5
H10A C10 H10C 109.5
H10B C10 H10C 109.5
C3 C4 C13 111.43(11)
C3 C4 C5 102.49(11)
C13 C4 C5 112.91(11)
C3 C4 H4 109.9
C13 C4 H4 109.9
C5 C4 H4 109.9
O10 C13 O9 124.44(13)
O10 C13 C4 125.32(13)
O9 C13 C4 110.20(11)
C13 O9 C14 115.75(11)
O9 C14 H14A 109.5
O9 C14 H14B 109.5
H14A C14 H14B 109.5
O9 C14 H14C 109.5
H14A C14 H14C 109.5
H14B C14 H14C 109.5

loop_
_geom_bond_atom_site_label_1
_geom_bond_atom_site_label_2
_geom_bond_distance
C1 C2 1.5166(19)
C1 C8 1.5725(18)
C1 C5 1.5954(18)
C2 C3 1.340(2)
C3 C4 1.4928(19)
C4 C5 1.5676(19)
C5 C6 1.5198(18)
C6 C7 1.342(2)
C7 C8 1.4929(19)
O1 C3 1.3359(17)
O1 H1 0.89(2)
C2 C11 1.4563(19)
C11 O4 1.2258(17)
C11 O3 1.3335(18)
O3 C12 1.4509(17)
C12 H12A 0.9600
C12 H12B 0.9600
C12 H12C 0.9600
C1 C9 1.5268(19)
C9 H9A 0.9600
C9 H9B 0.9600
C9 H9C 0.9600
C8 C17 1.5197(19)
C8 H8 0.9800
C17 O6 1.2024(17)
C17 O5 1.3338(17)
O5 C18 1.4508(17)
C18 H18A 0.9600
C18 H18B 0.9600
C18 H18C 0.9600
C7 O2 1.3388(16)
O2 H2 0.89(2)
C6 C15 1.4534(19)
C15 O8 1.2272(17)
C15 O7 1.3339(18)
O7 C16 1.4467(17)
C16 H16A 0.9600
C16 H16B 0.9600
C16 H16C 0.9600
C5 C10 1.5317(18)
C10 H10A 0.9600
C10 H10B 0.9600
C10 H10C 0.9600
C4 C13 1.5224(19)
C4 H4 0.9800
C13 O10 1.2002(17)
C13 O9 1.3388(17)
O9 C14 1.4425(18)
C14 H14A 0.9600
C14 H14B 0.9600
C14 H14C 0.9600
O1 O2 5.814(2)

loop_
_geom_hbond_atom_site_label_D
_geom_hbond_atom_site_label_H
_geom_hbond_atom_site_label_A
_geom_hbond_site_symmetry_A
_geom_hbond_distance_DH
_geom_hbond_distance_HA
_geom_hbond_distance_DA
_geom_hbond_angle_DHA
O1 H1 O4 . 0.89(2) 1.85(2) 2.6354(16) 146(2)
O2 H2 O8 . 0.89(2) 1.86(2) 2.6533(15) 146.8(18)
C4 H4 O1 2_656 0.98 2.56 3.2533(18) 128

loop_
_geom_torsion_atom_site_label_1
_geom_torsion_atom_site_label_2
_geom_torsion_atom_site_label_3
_geom_torsion_atom_site_label_4
_geom_torsion
_geom_torsion_publ_flag
C1 C2 C3 C4 -2.47(17) y
C1 C5 C4 C3 18.44(13) ?
C2 C3 C4 C5 -10.61(15) y
C3 C4 C5 C6 -90.58(12) ?
C4 C5 C6 C7 124.75(12) ?
C5 C6 C7 C8 -0.16(17) y
C6 C7 C8 C1 -13.05(15) y
C7 C8 C5 C1 -158.65(13) ?
C1 C2 C11 O3 1.6(2) y
C1 C2 C11 O4 -177.43(13) y
C3 C2 C11 O3 176.19(12) y
C3 C2 C11 O4 -2.9(2) y
C5 C6 C15 O7 2.9(2) y
C5 C6 C15 O8 -176.92(13) y
C7 C6 C15 O7 179.87(12) y
C7 C6 C15 O8 0.1(2) y
C9 C1 C5 C10 -25.72(16) y
O1 C3 C2 C11 2.0(2) ?
O1 C3 C2 C1 177.41(13) ?
C4 C3 C2 C11 -177.87(11) ?
O4 C11 O3 C12 0.09(19) ?
C2 C11 O3 C12 -178.95(11) ?
C3 C2 C1 C9 -107.78(13) ?
C11 C2 C1 C9 67.13(17) ?
C3 C2 C1 C8 125.71(12) ?
C11 C2 C1 C8 -59.39(17) ?
C3 C2 C1 C5 14.07(14) ?
C11 C2 C1 C5 -171.02(12) ?
C2 C1 C8 C7 -89.09(12) ?
C9 C1 C8 C7 146.10(11) ?
C2 C1 C8 C17 148.74(11) ?
C9 C1 C8 C17 23.92(15) ?
C5 C1 C8 C17 -102.08(12) ?
C7 C8 C17 O6 147.02(14) ?
C1 C8 C17 O6 -97.04(16) ?
C7 C8 C17 O5 -35.28(16) ?
C1 C8 C17 O5 80.66(14) ?
O6 C17 O5 C18 -0.81(19) ?
C8 C17 O5 C18 -178.50(11) ?
C17 C8 C7 O2 -70.42(15) ?
C1 C8 C7 O2 167.48(11) ?
C17 C8 C7 C6 109.04(14) ?
O2 C7 C6 C15 1.8(2) ?
C8 C7 C6 C15 -177.60(11) ?
O2 C7 C6 C5 179.24(12) ?
O8 C15 O7 C16 -0.3(2) ?
C6 C15 O7 C16 179.91(12) ?
C7 C6 C5 C10 -108.96(13) ?
C15 C6 C5 C10 68.20(17) ?
C15 C6 C5 C4 -58.08(17) ?
C7 C6 C5 C1 13.07(14) ?
C15 C6 C5 C1 -169.77(13) ?
C2 C1 C5 C6 95.62(11) ?
C9 C1 C5 C6 -145.41(11) ?
C8 C1 C5 C6 -20.06(12) ?
C2 C1 C5 C10 -144.69(11) ?
C8 C1 C5 C10 99.63(13) ?
C2 C1 C5 C4 -19.62(12) ?
C9 C1 C5 C4 99.35(13) ?
C8 C1 C5 C4 -135.30(10) ?
O1 C3 C4 C13 -69.49(16) ?
C2 C3 C4 C13 110.40(14) ?
O1 C3 C4 C5 169.50(12) ?
C10 C5 C4 C3 144.29(11) ?
C6 C5 C4 C13 149.43(11) ?
C10 C5 C4 C13 24.31(15) ?
C1 C5 C4 C13 -101.55(12) ?
C3 C4 C13 O10 -34.2(2) ?
C5 C4 C13 O10 80.53(17) ?
C3 C4 C13 O9 148.10(12) ?
C5 C4 C13 O9 -97.19(13) ?
O10 C13 O9 C14 -0.4(2) ?
C4 C13 O9 C14 177.32(12) ?
